data_2220448
loop_
_publ_author_name
'Wang, Cheng-Yun'

_publ_section_title
;
 (<i>E</i>)-<i>N</i>-(2,3,4-Trimethoxy-6-methylbenzylidene)naphthalen-1-amine
;
_journal_coeditor_code CI2730
_journal_issue 1
_journal_name_full 'Acta Crystallographica Section E'
_journal_page_first o56
_journal_paper_doi 10.1107/S160053680803910X
_journal_volume 65
_journal_year 2009
_chemical_formula_iupac 'C21 H21 N O3'
_chemical_formula_moiety 'C21 H21 N O3'
_chemical_formula_sum 'C21 H21 N O3'
_chemical_formula_weight 335.39
_chemical_name_systematic
;
(<i>E</i>)-<i>N</i>-(2,3,4-Trimethoxy-6-methylbenzylidene)naphthalen-1-amine
;
_space_group_IT_number 61
_symmetry_cell_setting orthorhombic
_symmetry_space_group_name_Hall '-P 2ac 2ab'
_symmetry_space_group_name_H-M 'P b c a'
_atom_sites_solution_hydrogens geom
_atom_sites_solution_primary direct
_atom_sites_solution_secondary difmap
_audit_creation_method SHELXL-97
_cell_angle_alpha 90.00
_cell_angle_beta 90.00
_cell_angle_gamma 90.00
_cell_formula_units_Z 8
_cell_length_a 10.9225(14)
_cell_length_b 14.7630(16)
_cell_length_c 22.514(2)
_cell_measurement_reflns_used 3424
_cell_measurement_temperature 298(2)
_cell_measurement_theta_max 25.306
_cell_measurement_theta_min 2.49
_cell_volume 3630.4(7)
_computing_cell_refinement 'SAINT (Bruker, 1997)'
_computing_data_collection 'SMART (Bruker, 1997)'
_computing_data_reduction 'SAINT (Bruker, 1997)'
_computing_molecular_graphics 'SHELXTL (Sheldrick, 2008)'
_computing_publication_material 'SHELXTL (Sheldrick, 2008)'
_computing_structure_refinement 'SHELXL97 (Sheldrick, 2008)'
_computing_structure_solution 'SHELXS97 (Sheldrick, 2008)'
_diffrn_ambient_temperature 298(2)
_diffrn_measured_fraction_theta_full 0.998
_diffrn_measured_fraction_theta_max 0.998
_diffrn_measurement_device_type 'Bruker SMART CCD area-detector'
_diffrn_measurement_method '\f and \w'
_diffrn_radiation_monochromator graphite
_diffrn_radiation_source 'fine-focus sealed tube'
_diffrn_radiation_type MoK\a
_diffrn_radiation_wavelength 0.71073
_diffrn_reflns_av_R_equivalents 0.0713
_diffrn_reflns_av_sigmaI/netI 0.0535
_diffrn_reflns_limit_h_max 8
_diffrn_reflns_limit_h_min -12
_diffrn_reflns_limit_k_max 15
_diffrn_reflns_limit_k_min -17
_diffrn_reflns_limit_l_max 25
_diffrn_reflns_limit_l_min -26
_diffrn_reflns_number 17242
_diffrn_reflns_theta_full 25.00
_diffrn_reflns_theta_max 25.00
_diffrn_reflns_theta_min 1.81
_diffrn_standards_number 0
_exptl_absorpt_coefficient_mu 0.082
_exptl_absorpt_correction_T_max 0.9935
_exptl_absorpt_correction_T_min 0.9814
_exptl_absorpt_correction_type multi-scan
_exptl_absorpt_process_details '(SADABS; Bruker, 1997)'
_exptl_crystal_colour 'light yellow'
_exptl_crystal_density_diffrn 1.227
_exptl_crystal_density_method 'not measured'
_exptl_crystal_description Plate
_exptl_crystal_F_000 1424
_exptl_crystal_size_max 0.23
_exptl_crystal_size_mid 0.19
_exptl_crystal_size_min 0.08
_refine_diff_density_max 0.185
_refine_diff_density_min -0.249
_refine_ls_extinction_method none
_refine_ls_goodness_of_fit_ref 1.066
_refine_ls_hydrogen_treatment constr
_refine_ls_matrix_type full
_refine_ls_number_parameters 226
_refine_ls_number_reflns 3195
_refine_ls_number_restraints 0
_refine_ls_restrained_S_all 1.066
_refine_ls_R_factor_all 0.1041
_refine_ls_R_factor_gt 0.0590
_refine_ls_shift/su_max 0.001
_refine_ls_shift/su_mean 0.000
_refine_ls_structure_factor_coef Fsqd
_refine_ls_weighting_details 'calc w=1/[\s^2^(Fo^2^)+(0.0824P)^2^] where P=(Fo^2^+2Fc^2^)/3'
_refine_ls_weighting_scheme calc
_refine_ls_wR_factor_gt 0.1469
_refine_ls_wR_factor_ref 0.1658
_reflns_number_gt 1918
_reflns_number_total 3195
_reflns_threshold_expression I>2\s(I)
_cod_data_source_file ci2730.cif
_cod_data_source_block I
_cod_depositor_comments
;
The following automatic conversions were performed:
'_symmetry_cell_setting' value 'Orthorhombic' changed to 'orthorhombic'
according to '/home/saulius/struct/CIF-dictionaries/cif_core.dic'
dictionary named 'cif_core.dic' version 2.4.1 from 2010-06-29.

Automatic conversion script
Id: cif_fix_enum 1527 2010-12-29 10:47:43Z saulius 

The following automatic conversions were performed:

'_symmetry_cell_setting' value 'Orthorhombic' changed to
'orthorhombic' according to
/home/saulius/struct/CIF-dictionaries/cif_core.dic dictionary named
'cif_core.dic' version 2.4.1 from 2010-06-29.

Automatic conversion script
Id: cif_fix_values 1715 2011-07-08 13:25:40Z adriana 
;
_cod_original_cell_volume 3630.3(7)
_cod_database_code 2220448
_cod_database_fobs_code 2220448

loop_
_symmetry_equiv_pos_as_xyz
'x, y, z'
'-x+1/2, -y, z+1/2'
'-x, y+1/2, -z+1/2'
'x+1/2, -y+1/2, -z'
'-x, -y, -z'
'x-1/2, y, -z-1/2'
'x, -y-1/2, z-1/2'
'-x-1/2, y-1/2, z'

loop_
_atom_site_type_symbol
_atom_site_label
_atom_site_fract_x
_atom_site_fract_y
_atom_site_fract_z
_atom_site_U_iso_or_equiv
_atom_site_adp_type
_atom_site_calc_flag
_atom_site_refinement_flags
_atom_site_occupancy
_atom_site_disorder_assembly
_atom_site_disorder_group
N N1 0.1079(2) 0.32182(15) 0.65758(10) 0.0437(6) Uani d . 1 . .
O O1 -0.20286(18) 0.26652(12) 0.57093(9) 0.0494(6) Uani d . 1 . .
O O2 -0.34730(17) 0.11513(12) 0.58640(8) 0.0463(5) Uani d . 1 . .
O O3 -0.29401(19) -0.00497(13) 0.67264(8) 0.0521(6) Uani d . 1 . .
C C1 0.0044(3) 0.30050(17) 0.63498(12) 0.0404(7) Uani d . 1 . .
H H1 -0.0271 0.3393 0.6063 0.048 Uiso calc R 1 . .
C C2 -0.0689(2) 0.22122(17) 0.64990(12) 0.0374(7) Uani d . 1 . .
C C3 -0.1715(3) 0.20404(17) 0.61366(11) 0.0360(7) Uani d . 1 . .
C C4 -0.2445(2) 0.12749(19) 0.62117(11) 0.0354(7) Uani d . 1 . .
C C5 -0.2172(3) 0.06808(17) 0.66764(12) 0.0382(7) Uani d . 1 . .
C C6 -0.1196(3) 0.08606(19) 0.70516(12) 0.0429(8) Uani d . 1 . .
H H6 -0.1040 0.0467 0.7365 0.051 Uiso calc R 1 . .
C C7 -0.0440(3) 0.16116(18) 0.69743(12) 0.0397(7) Uani d . 1 . .
C C8 -0.1737(5) 0.2453(3) 0.51222(15) 0.1067(17) Uani d . 1 . .
H H8A -0.1021 0.2076 0.5114 0.160 Uiso calc R 1 . .
H H8B -0.1579 0.3001 0.4905 0.160 Uiso calc R 1 . .
H H8C -0.2409 0.2136 0.4943 0.160 Uiso calc R 1 . .
C C9 -0.3371(3) 0.0441(2) 0.54325(14) 0.0654(10) Uani d . 1 . .
H H9A -0.2605 0.0495 0.5227 0.098 Uiso calc R 1 . .
H H9B -0.4032 0.0487 0.5153 0.098 Uiso calc R 1 . .
H H9C -0.3408 -0.0136 0.5629 0.098 Uiso calc R 1 . .
C C10 -0.2751(4) -0.0653(2) 0.72126(16) 0.0843(13) Uani d . 1 . .
H H10A -0.1990 -0.0969 0.7160 0.126 Uiso calc R 1 . .
H H10B -0.3410 -0.1083 0.7229 0.126 Uiso calc R 1 . .
H H10C -0.2725 -0.0315 0.7576 0.126 Uiso calc R 1 . .
C C11 0.0612(3) 0.1741(2) 0.73974(14) 0.0616(10) Uani d . 1 . .
H H11A 0.1370 0.1649 0.7190 0.092 Uiso calc R 1 . .
H H11B 0.0548 0.1313 0.7717 0.092 Uiso calc R 1 . .
H H11C 0.0590 0.2345 0.7555 0.092 Uiso calc R 1 . .
C C12 0.1640(3) 0.40259(17) 0.63702(12) 0.0367(7) Uani d . 1 . .
C C13 0.1017(3) 0.48289(18) 0.63178(13) 0.0450(8) Uani d . 1 . .
H H13 0.0191 0.4855 0.6415 0.054 Uiso calc R 1 . .
C C14 0.1619(3) 0.56103(19) 0.61192(15) 0.0539(9) Uani d . 1 . .
H H14 0.1181 0.6148 0.6086 0.065 Uiso calc R 1 . .
C C15 0.2820(3) 0.56022(19) 0.59751(14) 0.0530(8) Uani d . 1 . .
H H15 0.3198 0.6130 0.5843 0.064 Uiso calc R 1 . .
C C16 0.3507(3) 0.47867(18) 0.60249(13) 0.0423(7) Uani d . 1 . .
C C17 0.2925(3) 0.39934(17) 0.62421(11) 0.0375(7) Uani d . 1 . .
C C18 0.3634(3) 0.32002(19) 0.63141(13) 0.0463(8) Uani d . 1 . .
H H18 0.3272 0.2681 0.6469 0.056 Uiso calc R 1 . .
C C19 0.4841(3) 0.3187(2) 0.61596(15) 0.0582(9) Uani d . 1 . .
H H19 0.5294 0.2659 0.6209 0.070 Uiso calc R 1 . .
C C20 0.5401(3) 0.3956(2) 0.59289(15) 0.0613(9) Uani d . 1 . .
H H20 0.6220 0.3934 0.5818 0.074 Uiso calc R 1 . .
C C21 0.4760(3) 0.4741(2) 0.58642(14) 0.0562(9) Uani d . 1 . .
H H21 0.5148 0.5252 0.5713 0.067 Uiso calc R 1 . .

loop_
_atom_site_aniso_label
_atom_site_aniso_U_11
_atom_site_aniso_U_22
_atom_site_aniso_U_33
_atom_site_aniso_U_12
_atom_site_aniso_U_13
_atom_site_aniso_U_23
N1 0.0416(16) 0.0425(14) 0.0471(15) -0.0020(12) -0.0009(13) 0.0028(11)
O1 0.0476(13) 0.0498(12) 0.0507(13) 0.0062(10) -0.0107(10) 0.0102(10)
O2 0.0382(12) 0.0539(12) 0.0468(12) 0.0001(9) -0.0099(10) -0.0034(10)
O3 0.0574(15) 0.0524(12) 0.0465(12) -0.0163(11) -0.0104(10) 0.0093(10)
C1 0.0432(19) 0.0409(16) 0.0370(16) 0.0035(14) -0.0001(15) -0.0002(12)
C2 0.0364(17) 0.0391(15) 0.0367(16) 0.0038(13) -0.0001(14) -0.0028(13)
C3 0.0373(17) 0.0377(15) 0.0332(15) 0.0073(13) 0.0001(14) 0.0003(12)
C4 0.0285(15) 0.0461(16) 0.0315(15) 0.0027(13) -0.0040(13) -0.0034(12)
C5 0.0368(18) 0.0422(16) 0.0357(16) -0.0041(13) -0.0011(14) 0.0002(13)
C6 0.0488(19) 0.0471(17) 0.0328(16) -0.0029(15) -0.0055(15) 0.0091(13)
C7 0.0406(18) 0.0445(16) 0.0341(15) -0.0010(14) -0.0075(14) 0.0040(13)
C8 0.198(5) 0.085(3) 0.038(2) 0.004(3) 0.004(3) 0.012(2)
C9 0.062(2) 0.087(2) 0.0472(19) -0.015(2) -0.0120(18) -0.0113(18)
C10 0.102(3) 0.079(3) 0.072(2) -0.041(2) -0.030(2) 0.036(2)
C11 0.057(2) 0.071(2) 0.057(2) -0.0187(17) -0.0196(18) 0.0195(17)
C12 0.0378(17) 0.0367(15) 0.0357(16) 0.0000(13) -0.0035(14) -0.0031(12)
C13 0.0394(18) 0.0420(17) 0.0534(19) 0.0042(14) -0.0036(15) -0.0067(13)
C14 0.051(2) 0.0357(17) 0.075(2) 0.0031(15) -0.0084(19) -0.0022(15)
C15 0.053(2) 0.0359(17) 0.070(2) -0.0102(15) -0.0104(18) 0.0042(15)
C16 0.0410(18) 0.0396(16) 0.0462(17) -0.0063(14) -0.0066(15) -0.0045(13)
C17 0.0373(17) 0.0382(16) 0.0369(16) -0.0005(14) -0.0074(14) -0.0061(12)
C18 0.045(2) 0.0382(16) 0.0555(19) 0.0033(14) -0.0038(16) -0.0039(14)
C19 0.044(2) 0.054(2) 0.077(2) 0.0105(16) -0.0064(19) -0.0060(17)
C20 0.0356(19) 0.063(2) 0.085(3) -0.0022(17) 0.0030(19) -0.0095(19)
C21 0.0411(19) 0.0558(19) 0.072(2) -0.0134(16) -0.0018(18) 0.0003(16)

loop_
_atom_type_symbol
_atom_type_description
_atom_type_scat_dispersion_real
_atom_type_scat_dispersion_imag
_atom_type_scat_source
C C 0.0033 0.0016 'International Tables Vol C Tables 4.2.6.8 and 6.1.1.4'
H H 0.0000 0.0000 'International Tables Vol C Tables 4.2.6.8 and 6.1.1.4'
N N 0.0061 0.0033 'International Tables Vol C Tables 4.2.6.8 and 6.1.1.4'
O O 0.0106 0.0060 'International Tables Vol C Tables 4.2.6.8 and 6.1.1.4'

loop_
_geom_angle_atom_site_label_1
_geom_angle_atom_site_label_2
_geom_angle_atom_site_label_3
_geom_angle_site_symmetry_1
_geom_angle_site_symmetry_3
_geom_angle
_geom_angle_publ_flag
C1 N1 C12 . . 117.3(2) ?
C3 O1 C8 . . 117.1(2) ?
C4 O2 C9 . . 114.7(2) ?
C5 O3 C10 . . 117.8(2) ?
N1 C1 C2 . . 126.3(3) ?
N1 C1 H1 . . 116.9 ?
C2 C1 H1 . . 116.9 ?
C3 C2 C7 . . 118.5(2) ?
C3 C2 C1 . . 116.6(2) ?
C7 C2 C1 . . 124.9(3) ?
O1 C3 C4 . . 119.1(2) ?
O1 C3 C2 . . 118.8(2) ?
C4 C3 C2 . . 122.0(2) ?
O2 C4 C3 . . 120.2(2) ?
O2 C4 C5 . . 121.0(2) ?
C3 C4 C5 . . 118.6(2) ?
O3 C5 C6 . . 124.8(2) ?
O3 C5 C4 . . 115.2(2) ?
C6 C5 C4 . . 120.0(3) ?
C5 C6 C7 . . 122.2(2) ?
C5 C6 H6 . . 118.9 ?
C7 C6 H6 . . 118.9 ?
C6 C7 C2 . . 118.6(3) ?
C6 C7 C11 . . 118.3(2) ?
C2 C7 C11 . . 123.0(3) ?
O1 C8 H8A . . 109.5 ?
O1 C8 H8B . . 109.5 ?
H8A C8 H8B . . 109.5 ?
O1 C8 H8C . . 109.5 ?
H8A C8 H8C . . 109.5 ?
H8B C8 H8C . . 109.5 ?
O2 C9 H9A . . 109.5 ?
O2 C9 H9B . . 109.5 ?
H9A C9 H9B . . 109.5 ?
O2 C9 H9C . . 109.5 ?
H9A C9 H9C . . 109.5 ?
H9B C9 H9C . . 109.5 ?
O3 C10 H10A . . 109.5 ?
O3 C10 H10B . . 109.5 ?
H10A C10 H10B . . 109.5 ?
O3 C10 H10C . . 109.5 ?
H10A C10 H10C . . 109.5 ?
H10B C10 H10C . . 109.5 ?
C7 C11 H11A . . 109.5 ?
C7 C11 H11B . . 109.5 ?
H11A C11 H11B . . 109.5 ?
C7 C11 H11C . . 109.5 ?
H11A C11 H11C . . 109.5 ?
H11B C11 H11C . . 109.5 ?
C13 C12 N1 . . 122.7(3) ?
C13 C12 C17 . . 119.8(3) ?
N1 C12 C17 . . 117.4(2) ?
C12 C13 C14 . . 120.4(3) ?
C12 C13 H13 . . 119.8 ?
C14 C13 H13 . . 119.8 ?
C15 C14 C13 . . 121.6(3) ?
C15 C14 H14 . . 119.2 ?
C13 C14 H14 . . 119.2 ?
C14 C15 C16 . . 120.0(3) ?
C14 C15 H15 . . 120.0 ?
C16 C15 H15 . . 120.0 ?
C21 C16 C17 . . 118.7(3) ?
C21 C16 C15 . . 121.9(3) ?
C17 C16 C15 . . 119.3(3) ?
C18 C17 C16 . . 118.6(3) ?
C18 C17 C12 . . 122.8(3) ?
C16 C17 C12 . . 118.7(2) ?
C19 C18 C17 . . 120.8(3) ?
C19 C18 H18 . . 119.6 ?
C17 C18 H18 . . 119.6 ?
C18 C19 C20 . . 120.6(3) ?
C18 C19 H19 . . 119.7 ?
C20 C19 H19 . . 119.7 ?
C21 C20 C19 . . 120.6(3) ?
C21 C20 H20 . . 119.7 ?
C19 C20 H20 . . 119.7 ?
C20 C21 C16 . . 120.6(3) ?
C20 C21 H21 . . 119.7 ?
C16 C21 H21 . . 119.7 ?

loop_
_geom_bond_atom_site_label_1
_geom_bond_atom_site_label_2
_geom_bond_site_symmetry_2
_geom_bond_distance
_geom_bond_publ_flag
N1 C1 . 1.279(4) ?
N1 C12 . 1.418(3) ?
O1 C3 . 1.376(3) ?
O1 C8 . 1.395(4) ?
O2 C4 . 1.381(3) ?
O2 C9 . 1.434(3) ?
O3 C5 . 1.371(3) ?
O3 C10 . 1.426(3) ?
C1 C2 . 1.457(4) ?
C1 H1 . 0.93 ?
C2 C3 . 1.410(4) ?
C2 C7 . 1.416(4) ?
C3 C4 . 1.393(4) ?
C4 C5 . 1.397(4) ?
C5 C6 . 1.386(4) ?
C6 C7 . 1.393(4) ?
C6 H6 . 0.93 ?
C7 C11 . 1.505(4) ?
C8 H8A . 0.96 ?
C8 H8B . 0.96 ?
C8 H8C . 0.96 ?
C9 H9A . 0.96 ?
C9 H9B . 0.96 ?
C9 H9C . 0.96 ?
C10 H10A . 0.96 ?
C10 H10B . 0.96 ?
C10 H10C . 0.96 ?
C11 H11A . 0.96 ?
C11 H11B . 0.96 ?
C11 H11C . 0.96 ?
C12 C13 . 1.372(4) ?
C12 C17 . 1.434(4) ?
C13 C14 . 1.401(4) ?
C13 H13 . 0.93 ?
C14 C15 . 1.351(4) ?
C14 H14 . 0.93 ?
C15 C16 . 1.423(4) ?
C15 H15 . 0.93 ?
C16 C21 . 1.417(4) ?
C16 C17 . 1.419(4) ?
C17 C18 . 1.413(4) ?
C18 C19 . 1.364(4) ?
C18 H18 . 0.93 ?
C19 C20 . 1.390(4) ?
C19 H19 . 0.93 ?
C20 C21 . 1.362(4) ?
C20 H20 . 0.93 ?
C21 H21 . 0.93 ?

loop_
_geom_hbond_atom_site_label_D
_geom_hbond_atom_site_label_H
_geom_hbond_atom_site_label_A
_geom_hbond_site_symmetry_A
_geom_hbond_distance_DH
_geom_hbond_distance_HA
_geom_hbond_distance_DA
_geom_hbond_angle_DHA
C13 H13 O3 8_565 0.93 2.56 3.489(4) 178

loop_
_geom_torsion_atom_site_label_1
_geom_torsion_atom_site_label_2
_geom_torsion_atom_site_label_3
_geom_torsion_atom_site_label_4
_geom_torsion_site_symmetry_1
_geom_torsion_site_symmetry_2
_geom_torsion_site_symmetry_3
_geom_torsion_site_symmetry_4
_geom_torsion
_geom_torsion_publ_flag
C12 N1 C1 C2 . . . . -179.6(2) ?
N1 C1 C2 C3 . . . . -171.3(3) ?
N1 C1 C2 C7 . . . . 8.5(4) ?
C8 O1 C3 C4 . . . . -78.3(4) ?
C8 O1 C3 C2 . . . . 103.9(3) ?
C7 C2 C3 O1 . . . . 174.0(2) ?
C1 C2 C3 O1 . . . . -6.2(4) ?
C7 C2 C3 C4 . . . . -3.7(4) ?
C1 C2 C3 C4 . . . . 176.1(2) ?
C9 O2 C4 C3 . . . . 109.1(3) ?
C9 O2 C4 C5 . . . . -76.4(3) ?
O1 C3 C4 O2 . . . . -0.5(4) ?
C2 C3 C4 O2 . . . . 177.2(2) ?
O1 C3 C4 C5 . . . . -175.2(2) ?
C2 C3 C4 C5 . . . . 2.5(4) ?
C10 O3 C5 C6 . . . . 2.4(4) ?
C10 O3 C5 C4 . . . . -176.5(3) ?
O2 C4 C5 O3 . . . . 4.6(4) ?
C3 C4 C5 O3 . . . . 179.2(2) ?
O2 C4 C5 C6 . . . . -174.4(2) ?
C3 C4 C5 C6 . . . . 0.2(4) ?
O3 C5 C6 C7 . . . . 179.4(3) ?
C4 C5 C6 C7 . . . . -1.7(4) ?
C5 C6 C7 C2 . . . . 0.6(4) ?
C5 C6 C7 C11 . . . . -178.9(3) ?
C3 C2 C7 C6 . . . . 2.1(4) ?
C1 C2 C7 C6 . . . . -177.7(3) ?
C3 C2 C7 C11 . . . . -178.5(3) ?
C1 C2 C7 C11 . . . . 1.7(4) ?
C1 N1 C12 C13 . . . . 47.2(4) ?
C1 N1 C12 C17 . . . . -135.8(3) ?
N1 C12 C13 C14 . . . . 179.2(3) ?
C17 C12 C13 C14 . . . . 2.3(4) ?
C12 C13 C14 C15 . . . . -0.2(5) ?
C13 C14 C15 C16 . . . . -0.2(5) ?
C14 C15 C16 C21 . . . . 178.3(3) ?
C14 C15 C16 C17 . . . . -1.7(4) ?
C21 C16 C17 C18 . . . . 2.8(4) ?
C15 C16 C17 C18 . . . . -177.2(3) ?
C21 C16 C17 C12 . . . . -176.2(3) ?
C15 C16 C17 C12 . . . . 3.8(4) ?
C13 C12 C17 C18 . . . . 176.9(3) ?
N1 C12 C17 C18 . . . . -0.1(4) ?
C13 C12 C17 C16 . . . . -4.1(4) ?
N1 C12 C17 C16 . . . . 178.8(2) ?
C16 C17 C18 C19 . . . . -2.2(4) ?
C12 C17 C18 C19 . . . . 176.8(3) ?
C17 C18 C19 C20 . . . . 0.1(5) ?
C18 C19 C20 C21 . . . . 1.3(5) ?
C19 C20 C21 C16 . . . . -0.7(5) ?
C17 C16 C21 C20 . . . . -1.4(5) ?
C15 C16 C21 C20 . . . . 178.6(3) ?

loop_
_cod_related_entry_id
_cod_related_entry_database
_cod_related_entry_code
1 ChemSpider 24741248
